data_4121456
loop_
_publ_author_name
'Oblak, E. Zachary'
'Vanheyst, Michael D.'
'Li, Jin'
'Wiemer, Andrew J.'
'Wright, Dennis L.'

_publ_section_title
;
 Cyclopropene cycloadditions with annulated furans: total synthesis of
 (+)- and (-)-frondosin B and (+)-frondosin a.
;
_journal_issue 11
_journal_name_full 'Journal of the American Chemical Society'
_journal_page_first 4309
_journal_page_last 4315
_journal_paper_doi 10.1021/ja413106t
_journal_volume 136
_journal_year 2014
_chemical_absolute_configuration ad
_chemical_formula_sum 'C29 H35 Br O4'
_chemical_formula_weight 527.48
_chemical_name_systematic
; 
 ? 
;
_space_group_IT_number 19
_symmetry_cell_setting orthorhombic
_symmetry_space_group_name_Hall 'P 2ac 2ab'
_symmetry_space_group_name_H-M 'P 21 21 21'
_atom_sites_solution_hydrogens geom
_atom_sites_solution_primary direct
_atom_sites_solution_secondary difmap
_audit_creation_method SHELXTL
_cell_angle_alpha 90.00
_cell_angle_beta 90.00
_cell_angle_gamma 90.00
_cell_formula_units_Z 4
_cell_length_a 7.5438(6)
_cell_length_b 10.6784(9)
_cell_length_c 32.488(3)
_cell_measurement_reflns_used 9945
_cell_measurement_temperature 100(2)
_cell_measurement_theta_max 68.33
_cell_measurement_theta_min 2.72
_cell_volume 2617.1(4)
_computing_cell_refinement 'Bruker SAINT'
_computing_data_collection 'Bruker APEX2'
_computing_data_reduction 'Bruker SAINT'
_computing_molecular_graphics 'Bruker SHELXTL'
_computing_publication_material 'Bruker SHELXTL'
_computing_structure_refinement 'Bruker SHELXTL'
_computing_structure_solution 'Bruker SHELXTL'
_diffrn_ambient_temperature 100(2)
_diffrn_measured_fraction_theta_full 0.998
_diffrn_measured_fraction_theta_max 0.987
_diffrn_measurement_device_type 'Bruker APEX-II CCD'
_diffrn_measurement_method '\f and \w scans'
_diffrn_radiation_monochromator 'Helios multilayer optics'
_diffrn_radiation_source 'Bruker MicroStar microfocus rotating anode'
_diffrn_radiation_type CuK\a
_diffrn_radiation_wavelength 1.54178
_diffrn_reflns_av_R_equivalents 0.0347
_diffrn_reflns_av_sigmaI/netI 0.0431
_diffrn_reflns_limit_h_max 7
_diffrn_reflns_limit_h_min -9
_diffrn_reflns_limit_k_max 12
_diffrn_reflns_limit_k_min -8
_diffrn_reflns_limit_l_max 37
_diffrn_reflns_limit_l_min -39
_diffrn_reflns_number 14077
_diffrn_reflns_theta_full 66.00
_diffrn_reflns_theta_max 68.32
_diffrn_reflns_theta_min 2.72
_exptl_absorpt_coefficient_mu 2.391
_exptl_absorpt_correction_T_max 1.000
_exptl_absorpt_correction_T_min 0.733
_exptl_absorpt_correction_type multi-scan
_exptl_crystal_colour colourless
_exptl_crystal_density_diffrn 1.339
_exptl_crystal_density_method 'not measured'
_exptl_crystal_description 'Rectangular parallelepiped'
_exptl_crystal_F_000 1104
_exptl_crystal_size_max 0.23
_exptl_crystal_size_mid 0.13
_exptl_crystal_size_min 0.01
_refine_diff_density_max 0.661
_refine_diff_density_min -0.510
_refine_diff_density_rms 0.050
_refine_ls_abs_structure_details 'Flack H D (1983), Acta Cryst. A39, 876-881'
_refine_ls_abs_structure_Flack 0.048(13)
_refine_ls_extinction_method none
_refine_ls_goodness_of_fit_ref 1.028
_refine_ls_hydrogen_treatment mixed
_refine_ls_matrix_type full
_refine_ls_number_parameters 312
_refine_ls_number_reflns 4572
_refine_ls_number_restraints 0
_refine_ls_restrained_S_all 1.028
_refine_ls_R_factor_all 0.0290
_refine_ls_R_factor_gt 0.0283
_refine_ls_shift/su_max 0.001
_refine_ls_shift/su_mean 0.000
_refine_ls_structure_factor_coef Fsqd
_refine_ls_weighting_details 'calc w=1/[\s^2^(Fo^2^)+(0.0363P)^2^+0.6807P] where P=(Fo^2^+2Fc^2^)/3'
_refine_ls_weighting_scheme calc
_refine_ls_wR_factor_gt 0.0731
_refine_ls_wR_factor_ref 0.0737
_reflns_number_gt 4473
_reflns_number_total 4572
_reflns_threshold_expression >2sigma(I)
_cod_data_source_file ja413106t_si_001.cif
_cod_data_source_block v09b
_cod_depositor_comments
;
The following automatic conversions were performed:

'_symmetry_cell_setting' value 'Orthorhombic' changed to
'orthorhombic' according to
/usr/data/users/saulius/crontab/automatic-downloads/current/ACS/lib/dictionaries/cif_core.dic
dictionary named 'cif_core.dic' version 2.4.2 from 2011-04-26.

Automatic conversion script
Id: cif_fix_values 2281 2013-09-26 08:29:07Z andrius 
;
_cod_original_sg_symbol_H-M P2(1)2(1)2(1)
_cod_database_code 4121456

loop_
_symmetry_equiv_pos_as_xyz
'x, y, z'
'-x+1/2, -y, z+1/2'
'-x, y+1/2, -z+1/2'
'x+1/2, -y+1/2, -z'

loop_
_atom_site_label
_atom_site_type_symbol
_atom_site_fract_x
_atom_site_fract_y
_atom_site_fract_z
_atom_site_U_iso_or_equiv
_atom_site_adp_type
_atom_site_occupancy
_atom_site_symmetry_multiplicity
_atom_site_calc_flag
_atom_site_refinement_flags
Br Br -0.16398(3) -0.39459(2) 0.184991(8) 0.03452(8) Uani 1 1 d .
O1 O 0.0106(2) 0.24482(16) 0.15802(5) 0.0330(4) Uani 1 1 d .
O2 O 0.5667(2) 0.47561(17) 0.23931(6) 0.0399(4) Uani 1 1 d .
O3 O 0.3277(2) 0.08966(13) 0.11543(5) 0.0299(3) Uani 1 1 d .
O4 O 0.5550(2) -0.01958(15) 0.14284(6) 0.0330(4) Uani 1 1 d .
C1 C 0.3546(3) 0.42806(18) 0.08704(7) 0.0250(4) Uani 1 1 d .
C2 C 0.3172(3) 0.30854(18) 0.11155(7) 0.0255(4) Uani 1 1 d .
H2 H 0.1979 0.2796 0.1021 0.031 Uiso 1 1 calc R
C3 C 0.4421(3) 0.19513(19) 0.10495(7) 0.0276(5) Uani 1 1 d .
H3 H 0.5437 0.1996 0.1247 0.033 Uiso 1 1 calc R
C4 C 0.5120(4) 0.1836(2) 0.06066(8) 0.0353(5) Uani 1 1 d .
H4 H 0.4209 0.2192 0.0416 0.042 Uiso 1 1 calc R
C5 C 0.6824(4) 0.2631(2) 0.05692(9) 0.0410(6) Uani 1 1 d .
H5A H 0.7838 0.2129 0.0671 0.049 Uiso 1 1 calc R
H5B H 0.7038 0.2813 0.0275 0.049 Uiso 1 1 calc R
C6 C 0.6775(3) 0.3865(2) 0.08047(8) 0.0350(5) Uani 1 1 d .
H6A H 0.6850 0.3686 0.1103 0.042 Uiso 1 1 calc R
H6B H 0.7828 0.4368 0.0728 0.042 Uiso 1 1 calc R
C7 C 0.5118(3) 0.46344(19) 0.07227(7) 0.0280(5) Uani 1 1 d .
C8 C 0.5372(3) 0.5812(2) 0.04586(7) 0.0325(5) Uani 1 1 d .
C9 C 0.3591(4) 0.6337(2) 0.03166(8) 0.0364(6) Uani 1 1 d .
H9A H 0.3769 0.7201 0.0214 0.044 Uiso 1 1 calc R
H9B H 0.3145 0.5824 0.0085 0.044 Uiso 1 1 calc R
C10 C 0.2204(3) 0.6357(2) 0.06556(9) 0.0357(6) Uani 1 1 d .
H10A H 0.1089 0.6725 0.0550 0.043 Uiso 1 1 calc R
H10B H 0.2625 0.6881 0.0887 0.043 Uiso 1 1 calc R
C11 C 0.1864(3) 0.50245(19) 0.08052(7) 0.0284(4) Uani 1 1 d .
H11A H 0.1199 0.5059 0.1068 0.034 Uiso 1 1 calc R
H11B H 0.1114 0.4585 0.0601 0.034 Uiso 1 1 calc R
C12 C 0.2951(3) 0.33702(19) 0.15752(7) 0.0247(4) Uani 1 1 d .
C13 C 0.1421(3) 0.30431(18) 0.17964(7) 0.0271(4) Uani 1 1 d .
C14 C 0.1284(3) 0.3334(2) 0.22141(8) 0.0307(5) Uani 1 1 d .
H14 H 0.0230 0.3132 0.2360 0.037 Uiso 1 1 calc R
C15 C 0.2675(3) 0.3916(2) 0.24194(7) 0.0320(5) Uani 1 1 d .
H15 H 0.2577 0.4101 0.2704 0.038 Uiso 1 1 calc R
C16 C 0.4199(3) 0.42238(19) 0.22074(8) 0.0295(5) Uani 1 1 d .
C17 C 0.4314(3) 0.3972(2) 0.17872(7) 0.0269(4) Uani 1 1 d .
H17 H 0.5348 0.4217 0.1641 0.032 Uiso 1 1 calc R
C18 C -0.1311(3) 0.1937(2) 0.18137(9) 0.0396(6) Uani 1 1 d .
H18A H -0.2073 0.1435 0.1634 0.059 Uiso 1 1 calc R
H18B H -0.2006 0.2618 0.1936 0.059 Uiso 1 1 calc R
H18C H -0.0832 0.1406 0.2033 0.059 Uiso 1 1 calc R
C19 C 0.5333(4) 0.5814(3) 0.26413(8) 0.0473(7) Uani 1 1 d .
H19A H 0.6437 0.6083 0.2774 0.071 Uiso 1 1 calc R
H19B H 0.4458 0.5600 0.2853 0.071 Uiso 1 1 calc R
H19C H 0.4872 0.6496 0.2470 0.071 Uiso 1 1 calc R
C20 C 0.3993(3) -0.0086(2) 0.13512(7) 0.0284(5) Uani 1 1 d .
C21 C 0.2598(3) -0.1006(2) 0.14675(7) 0.0279(4) Uani 1 1 d .
C22 C 0.3100(3) -0.2082(2) 0.16808(8) 0.0319(5) Uani 1 1 d .
H22 H 0.4308 -0.2208 0.1752 0.038 Uiso 1 1 calc R
C23 C 0.1846(3) -0.2964(2) 0.17884(7) 0.0317(5) Uani 1 1 d .
H23 H 0.2185 -0.3706 0.1930 0.038 Uiso 1 1 calc R
C24 C 0.0084(3) -0.2755(2) 0.16875(7) 0.0295(5) Uani 1 1 d .
C25 C -0.0455(3) -0.1686(2) 0.14807(8) 0.0317(5) Uani 1 1 d .
H25 H -0.1668 -0.1556 0.1415 0.038 Uiso 1 1 calc R
C26 C 0.0817(3) -0.0812(2) 0.13719(8) 0.0316(5) Uani 1 1 d .
H26 H 0.0473 -0.0072 0.1230 0.038 Uiso 1 1 calc R
C27 C 0.5511(4) 0.0493(3) 0.04734(9) 0.0463(7) Uani 1 1 d .
H27A H 0.4443 -0.0019 0.0507 0.069 Uiso 1 1 calc R
H27B H 0.6466 0.0150 0.0644 0.069 Uiso 1 1 calc R
H27C H 0.5875 0.0486 0.0184 0.069 Uiso 1 1 calc R
C28 C 0.6407(4) 0.6799(2) 0.07045(8) 0.0391(6) Uani 1 1 d .
H28A H 0.6605 0.7538 0.0532 0.059 Uiso 1 1 calc R
H28B H 0.7551 0.6450 0.0790 0.059 Uiso 1 1 calc R
H28C H 0.5724 0.7038 0.0949 0.059 Uiso 1 1 calc R
C29 C 0.6424(4) 0.5482(3) 0.00661(8) 0.0457(6) Uani 1 1 d .
H29A H 0.6472 0.6216 -0.0115 0.069 Uiso 1 1 calc R
H29B H 0.5837 0.4790 -0.0078 0.069 Uiso 1 1 calc R
H29C H 0.7631 0.5232 0.0141 0.069 Uiso 1 1 calc R

loop_
_atom_site_aniso_label
_atom_site_aniso_U_11
_atom_site_aniso_U_22
_atom_site_aniso_U_33
_atom_site_aniso_U_23
_atom_site_aniso_U_13
_atom_site_aniso_U_12
Br 0.03086(13) 0.02727(11) 0.04542(13) 0.00179(10) 0.00354(11) -0.00729(9)
O1 0.0216(8) 0.0372(8) 0.0403(9) 0.0070(7) -0.0007(7) -0.0090(7)
O2 0.0307(9) 0.0397(9) 0.0494(10) -0.0072(8) 0.0011(8) -0.0090(7)
O3 0.0239(7) 0.0174(6) 0.0483(8) 0.0034(6) -0.0052(7) -0.0019(6)
O4 0.0238(8) 0.0250(8) 0.0503(10) 0.0032(7) -0.0020(7) -0.0001(6)
C1 0.0241(11) 0.0198(9) 0.0311(10) 0.0029(8) 0.0002(9) 0.0006(8)
C2 0.0202(10) 0.0205(9) 0.0359(11) 0.0030(8) 0.0004(9) -0.0018(8)
C3 0.0217(11) 0.0193(10) 0.0419(12) 0.0015(9) -0.0006(9) -0.0026(8)
C4 0.0374(14) 0.0292(11) 0.0394(13) -0.0006(10) 0.0024(11) 0.0046(10)
C5 0.0362(14) 0.0370(12) 0.0500(14) 0.0031(11) 0.0135(13) 0.0090(11)
C6 0.0238(11) 0.0330(11) 0.0481(12) 0.0075(10) 0.0059(10) -0.0031(11)
C7 0.0247(11) 0.0235(10) 0.0358(11) 0.0030(9) 0.0014(9) -0.0020(9)
C8 0.0319(13) 0.0291(11) 0.0365(11) 0.0078(9) 0.0063(10) -0.0055(9)
C9 0.0399(15) 0.0302(11) 0.0392(12) 0.0121(9) -0.0028(11) -0.0047(9)
C10 0.0307(13) 0.0261(11) 0.0501(14) 0.0118(10) -0.0005(10) 0.0041(8)
C11 0.0221(11) 0.0264(10) 0.0366(11) 0.0069(9) 0.0001(9) -0.0002(9)
C12 0.0203(11) 0.0181(9) 0.0356(11) 0.0064(8) -0.0015(8) 0.0000(7)
C13 0.0201(10) 0.0221(9) 0.0390(11) 0.0078(8) 0.0016(10) -0.0007(8)
C14 0.0236(12) 0.0295(10) 0.0391(12) 0.0078(9) 0.0040(9) -0.0022(9)
C15 0.0344(12) 0.0270(10) 0.0347(11) 0.0060(10) 0.0032(9) -0.0025(10)
C16 0.0262(11) 0.0218(11) 0.0405(12) 0.0009(9) -0.0028(10) -0.0025(8)
C17 0.0226(10) 0.0217(9) 0.0363(11) 0.0039(9) 0.0035(8) -0.0020(8)
C18 0.0226(12) 0.0442(13) 0.0520(15) 0.0111(12) 0.0043(11) -0.0088(9)
C19 0.0478(16) 0.0600(17) 0.0341(12) -0.0129(12) -0.0042(11) -0.0096(13)
C20 0.0260(11) 0.0195(10) 0.0398(12) -0.0023(9) -0.0031(9) 0.0010(8)
C21 0.0261(11) 0.0194(9) 0.0383(11) 0.0003(9) -0.0015(9) -0.0017(9)
C22 0.0233(12) 0.0247(10) 0.0475(12) 0.0026(9) -0.0031(10) 0.0010(9)
C23 0.0310(12) 0.0246(10) 0.0394(12) 0.0046(9) -0.0014(11) 0.0012(9)
C24 0.0288(12) 0.0251(10) 0.0347(11) -0.0035(8) 0.0026(10) -0.0006(9)
C25 0.0227(11) 0.0257(11) 0.0466(13) -0.0025(10) -0.0016(10) -0.0001(9)
C26 0.0288(12) 0.0184(11) 0.0475(13) 0.0031(9) -0.0044(10) 0.0009(8)
C27 0.0540(18) 0.0390(14) 0.0459(14) -0.0088(12) 0.0031(13) 0.0099(12)
C28 0.0386(15) 0.0291(11) 0.0495(14) 0.0092(10) -0.0014(12) -0.0107(11)
C29 0.0487(17) 0.0446(14) 0.0438(14) 0.0101(11) 0.0157(13) -0.0021(13)

loop_
_atom_type_symbol
_atom_type_description
_atom_type_scat_dispersion_real
_atom_type_scat_dispersion_imag
_atom_type_scat_source
C C 0.0181 0.0091 'International Tables Vol C Tables 4.2.6.8 and 6.1.1.4'
H H 0.0000 0.0000 'International Tables Vol C Tables 4.2.6.8 and 6.1.1.4'
O O 0.0492 0.0322 'International Tables Vol C Tables 4.2.6.8 and 6.1.1.4'
Br Br -0.6763 1.2805 'International Tables Vol C Tables 4.2.6.8 and 6.1.1.4'

loop_
_geom_angle_atom_site_label_1
_geom_angle_atom_site_label_2
_geom_angle_atom_site_label_3
_geom_angle
C13 O1 C18 116.68(19)
C16 O2 C19 115.8(2)
C20 O3 C3 118.44(17)
C7 C1 C11 123.15(19)
C7 C1 C2 126.0(2)
C11 C1 C2 110.86(18)
C1 C2 C12 111.18(17)
C1 C2 C3 117.86(18)
C12 C2 C3 110.84(17)
C1 C2 H2 105.3
C12 C2 H2 105.3
C3 C2 H2 105.3
O3 C3 C4 111.06(18)
O3 C3 C2 102.18(16)
C4 C3 C2 113.60(19)
O3 C3 H3 109.9
C4 C3 H3 109.9
C2 C3 H3 109.9
C27 C4 C3 114.0(2)
C27 C4 C5 109.4(2)
C3 C4 C5 108.4(2)
C27 C4 H4 108.3
C3 C4 H4 108.3
C5 C4 H4 108.3
C6 C5 C4 114.5(2)
C6 C5 H5A 108.6
C4 C5 H5A 108.6
C6 C5 H5B 108.6
C4 C5 H5B 108.6
H5A C5 H5B 107.6
C7 C6 C5 113.5(2)
C7 C6 H6A 108.9
C5 C6 H6A 108.9
C7 C6 H6B 108.9
C5 C6 H6B 108.9
H6A C6 H6B 107.7
C1 C7 C6 121.01(19)
C1 C7 C8 123.0(2)
C6 C7 C8 116.0(2)
C9 C8 C7 111.1(2)
C9 C8 C28 110.6(2)
C7 C8 C28 109.6(2)
C9 C8 C29 106.6(2)
C7 C8 C29 109.9(2)
C28 C8 C29 109.0(2)
C10 C9 C8 113.09(19)
C10 C9 H9A 109.0
C8 C9 H9A 109.0
C10 C9 H9B 109.0
C8 C9 H9B 109.0
H9A C9 H9B 107.8
C9 C10 C11 109.5(2)
C9 C10 H10A 109.8
C11 C10 H10A 109.8
C9 C10 H10B 109.8
C11 C10 H10B 109.8
H10A C10 H10B 108.2
C1 C11 C10 113.20(19)
C1 C11 H11A 108.9
C10 C11 H11A 108.9
C1 C11 H11B 108.9
C10 C11 H11B 108.9
H11A C11 H11B 107.8
C17 C12 C13 117.9(2)
C17 C12 C2 119.5(2)
C13 C12 C2 122.6(2)
O1 C13 C14 123.18(19)
O1 C13 C12 116.6(2)
C14 C13 C12 120.2(2)
C15 C14 C13 120.7(2)
C15 C14 H14 119.7
C13 C14 H14 119.7
C16 C15 C14 119.7(2)
C16 C15 H15 120.1
C14 C15 H15 120.1
C15 C16 O2 123.2(2)
C15 C16 C17 119.6(2)
O2 C16 C17 117.2(2)
C16 C17 C12 121.8(2)
C16 C17 H17 119.1
C12 C17 H17 119.1
O1 C18 H18A 109.5
O1 C18 H18B 109.5
H18A C18 H18B 109.5
O1 C18 H18C 109.5
H18A C18 H18C 109.5
H18B C18 H18C 109.5
O2 C19 H19A 109.5
O2 C19 H19B 109.5
H19A C19 H19B 109.5
O2 C19 H19C 109.5
H19A C19 H19C 109.5
H19B C19 H19C 109.5
O4 C20 O3 124.5(2)
O4 C20 C21 124.9(2)
O3 C20 C21 110.61(19)
C26 C21 C22 119.7(2)
C26 C21 C20 121.8(2)
C22 C21 C20 118.5(2)
C23 C22 C21 120.1(2)
C23 C22 H22 119.9
C21 C22 H22 119.9
C22 C23 C24 119.1(2)
C22 C23 H23 120.4
C24 C23 H23 120.4
C25 C24 C23 121.9(2)
C25 C24 Br 119.16(18)
C23 C24 Br 118.92(17)
C26 C25 C24 118.4(2)
C26 C25 H25 120.8
C24 C25 H25 120.8
C25 C26 C21 120.7(2)
C25 C26 H26 119.7
C21 C26 H26 119.7
C4 C27 H27A 109.5
C4 C27 H27B 109.5
H27A C27 H27B 109.5
C4 C27 H27C 109.5
H27A C27 H27C 109.5
H27B C27 H27C 109.5
C8 C28 H28A 109.5
C8 C28 H28B 109.5
H28A C28 H28B 109.5
C8 C28 H28C 109.5
H28A C28 H28C 109.5
H28B C28 H28C 109.5
C8 C29 H29A 109.5
C8 C29 H29B 109.5
H29A C29 H29B 109.5
C8 C29 H29C 109.5
H29A C29 H29C 109.5
H29B C29 H29C 109.5

loop_
_geom_bond_atom_site_label_1
_geom_bond_atom_site_label_2
_geom_bond_distance
Br C24 1.894(2)
O1 C13 1.372(3)
O1 C18 1.420(3)
O2 C16 1.383(3)
O2 C19 1.411(3)
O3 C20 1.343(3)
O3 C3 1.459(2)
O4 C20 1.206(3)
C1 C7 1.334(3)
C1 C11 1.512(3)
C1 C2 1.531(3)
C2 C12 1.533(3)
C2 C3 1.550(3)
C2 H2 1.0000
C3 C4 1.537(3)
C3 H3 1.0000
C4 C27 1.527(3)
C4 C5 1.545(4)
C4 H4 1.0000
C5 C6 1.525(3)
C5 H5A 0.9900
C5 H5B 0.9900
C6 C7 1.519(3)
C6 H6A 0.9900
C6 H6B 0.9900
C7 C8 1.534(3)
C8 C9 1.527(4)
C8 C28 1.536(3)
C8 C29 1.542(3)
C9 C10 1.519(4)
C9 H9A 0.9900
C9 H9B 0.9900
C10 C11 1.526(3)
C10 H10A 0.9900
C10 H10B 0.9900
C11 H11A 0.9900
C11 H11B 0.9900
C12 C17 1.394(3)
C12 C13 1.404(3)
C13 C14 1.396(3)
C14 C15 1.390(3)
C14 H14 0.9500
C15 C16 1.380(3)
C15 H15 0.9500
C16 C17 1.394(3)
C17 H17 0.9500
C18 H18A 0.9800
C18 H18B 0.9800
C18 H18C 0.9800
C19 H19A 0.9800
C19 H19B 0.9800
C19 H19C 0.9800
C20 C21 1.489(3)
C21 C26 1.394(3)
C21 C22 1.394(3)
C22 C23 1.380(3)
C22 H22 0.9500
C23 C24 1.388(3)
C23 H23 0.9500
C24 C25 1.385(3)
C25 C26 1.385(3)
C25 H25 0.9500
C26 H26 0.9500
C27 H27A 0.9800
C27 H27B 0.9800
C27 H27C 0.9800
C28 H28A 0.9800
C28 H28B 0.9800
C28 H28C 0.9800
C29 H29A 0.9800
C29 H29B 0.9800
C29 H29C 0.9800

loop_
_geom_torsion_atom_site_label_1
_geom_torsion_atom_site_label_2
_geom_torsion_atom_site_label_3
_geom_torsion_atom_site_label_4
_geom_torsion
C7 C1 C2 C12 103.7(3)
C11 C1 C2 C12 -77.6(2)
C7 C1 C2 C3 -25.8(3)
C11 C1 C2 C3 152.90(19)
C20 O3 C3 C4 95.2(2)
C20 O3 C3 C2 -143.31(19)
C1 C2 C3 O3 -153.81(18)
C12 C2 C3 O3 76.5(2)
C1 C2 C3 C4 -34.1(3)
C12 C2 C3 C4 -163.79(19)
O3 C3 C4 C27 -35.9(3)
C2 C3 C4 C27 -150.4(2)
O3 C3 C4 C5 -158.00(18)
C2 C3 C4 C5 87.5(2)
C27 C4 C5 C6 -163.1(2)
C3 C4 C5 C6 -38.3(3)
C4 C5 C6 C7 -49.7(3)
C11 C1 C7 C6 178.7(2)
C2 C1 C7 C6 -2.7(4)
C11 C1 C7 C8 -2.1(4)
C2 C1 C7 C8 176.5(2)
C5 C6 C7 C1 71.6(3)
C5 C6 C7 C8 -107.6(2)
C1 C7 C8 C9 -12.0(3)
C6 C7 C8 C9 167.2(2)
C1 C7 C8 C28 110.5(3)
C6 C7 C8 C28 -70.3(3)
C1 C7 C8 C29 -129.8(3)
C6 C7 C8 C29 49.4(3)
C7 C8 C9 C10 43.6(3)
C28 C8 C9 C10 -78.3(2)
C29 C8 C9 C10 163.4(2)
C8 C9 C10 C11 -60.9(3)
C7 C1 C11 C10 -14.9(3)
C2 C1 C11 C10 166.27(19)
C9 C10 C11 C1 44.8(3)
C1 C2 C12 C17 -57.0(3)
C3 C2 C12 C17 76.1(2)
C1 C2 C12 C13 123.3(2)
C3 C2 C12 C13 -103.6(2)
C18 O1 C13 C14 -10.5(3)
C18 O1 C13 C12 170.12(19)
C17 C12 C13 O1 -179.78(19)
C2 C12 C13 O1 -0.1(3)
C17 C12 C13 C14 0.8(3)
C2 C12 C13 C14 -179.49(19)
O1 C13 C14 C15 178.7(2)
C12 C13 C14 C15 -1.9(3)
C13 C14 C15 C16 0.8(3)
C14 C15 C16 O2 -177.2(2)
C14 C15 C16 C17 1.4(3)
C19 O2 C16 C15 -50.3(3)
C19 O2 C16 C17 131.1(2)
C15 C16 C17 C12 -2.5(3)
O2 C16 C17 C12 176.18(19)
C13 C12 C17 C16 1.4(3)
C2 C12 C17 C16 -178.32(19)
C3 O3 C20 O4 -4.5(3)
C3 O3 C20 C21 174.46(18)
O4 C20 C21 C26 179.3(3)
O3 C20 C21 C26 0.4(3)
O4 C20 C21 C22 -0.1(4)
O3 C20 C21 C22 -179.1(2)
C26 C21 C22 C23 1.5(4)
C20 C21 C22 C23 -179.0(2)
C21 C22 C23 C24 -1.1(4)
C22 C23 C24 C25 0.2(4)
C22 C23 C24 Br -178.20(18)
C23 C24 C25 C26 0.3(4)
Br C24 C25 C26 178.66(18)
C24 C25 C26 C21 0.1(4)
C22 C21 C26 C25 -1.0(4)
C20 C21 C26 C25 179.5(2)
